data_7224082
loop_
_publ_author_name
'Yan, Dong'
'Hu, Chun-Li'
'Mao, Jiang-Gao'

_publ_section_title
;
 A2SbB3O8(A = Na, K, Rb) and \b-RbSbB2O6: two types of alkali
 boroantimonates with 3D anionic architectures composed of SbO6octahedra
 and borate groups
;
_journal_issue 9
_journal_name_full CrystEngComm
_journal_page_first 1655
_journal_paper_doi 10.1039/C5CE02324F
_journal_volume 18
_journal_year 2016
_chemical_formula_sum 'B3 Na2 O8 Sb'
_chemical_formula_weight 328.16
_chemical_name_systematic
; 
 ? 
;
_space_group_IT_number 14
_symmetry_cell_setting monoclinic
_symmetry_space_group_name_Hall '-P 2ybc'
_symmetry_space_group_name_H-M 'P 1 21/c 1'
_atom_sites_solution_hydrogens None
_atom_sites_solution_primary direct
_atom_sites_solution_secondary difmap
_audit_creation_method SHELXL-97
_cell_angle_alpha 90.00
_cell_angle_beta 102.948(7)
_cell_angle_gamma 90.00
_cell_formula_units_Z 4
_cell_length_a 5.8278(4)
_cell_length_b 10.3521(6)
_cell_length_c 10.4775(6)
_cell_measurement_reflns_used 2208
_cell_measurement_temperature 293(2)
_cell_measurement_theta_max 26.2993
_cell_measurement_theta_min 2.7963
_cell_volume 616.04(7)
_computing_cell_refinement 'CrystalClear (Rigaku Inc., 2008)'
_computing_data_collection 'CrystalClear (Rigaku Inc., 2008)'
_computing_data_reduction 'CrystalClear (Rigaku Inc., 2008)'
_computing_structure_refinement 'SHELXL-97 (Sheldrick, 2008)'
_computing_structure_solution 'SHELXS-97 (Sheldrick, 2008)'
_diffrn_ambient_temperature 293(2)
_diffrn_measured_fraction_theta_full 0.993
_diffrn_measured_fraction_theta_max 0.993
_diffrn_measurement_device_type 'SuperNova, Dual, Cu at zero, Atlas'
_diffrn_measurement_method '\w scans'
_diffrn_radiation_monochromator graphite
_diffrn_radiation_source 'fine-focus sealed tube'
_diffrn_radiation_type MoK\a
_diffrn_radiation_wavelength 0.71073
_diffrn_reflns_av_R_equivalents 0.0408
_diffrn_reflns_av_sigmaI/netI 0.0387
_diffrn_reflns_limit_h_max 7
_diffrn_reflns_limit_h_min -7
_diffrn_reflns_limit_k_max 12
_diffrn_reflns_limit_k_min -11
_diffrn_reflns_limit_l_max 13
_diffrn_reflns_limit_l_min -13
_diffrn_reflns_number 4193
_diffrn_reflns_theta_full 26.36
_diffrn_reflns_theta_max 26.36
_diffrn_reflns_theta_min 2.80
_exptl_absorpt_coefficient_mu 4.631
_exptl_absorpt_correction_T_max 1.00000
_exptl_absorpt_correction_T_min 0.79242
_exptl_absorpt_correction_type multi-scan
_exptl_crystal_colour Colorless
_exptl_crystal_density_diffrn 3.538
_exptl_crystal_density_method 'not measured'
_exptl_crystal_description BLOCK
_exptl_crystal_F_000 608
_exptl_crystal_size_max 0.23
_exptl_crystal_size_mid 0.21
_exptl_crystal_size_min 0.08
_refine_diff_density_max 1.980
_refine_diff_density_min -0.978
_refine_diff_density_rms 0.225
_refine_ls_extinction_method none
_refine_ls_goodness_of_fit_ref 1.004
_refine_ls_hydrogen_treatment None
_refine_ls_matrix_type full
_refine_ls_number_parameters 127
_refine_ls_number_reflns 1254
_refine_ls_number_restraints 0
_refine_ls_restrained_S_all 1.004
_refine_ls_R_factor_all 0.0404
_refine_ls_R_factor_gt 0.0336
_refine_ls_shift/su_max 0.000
_refine_ls_shift/su_mean 0.000
_refine_ls_structure_factor_coef Fsqd
_refine_ls_weighting_details 'calc w=1/[\s^2^(Fo^2^)+(0.0206P)^2^+11.0437P] where P=(Fo^2^+2Fc^2^)/3'
_refine_ls_weighting_scheme calc
_refine_ls_wR_factor_gt 0.0724
_refine_ls_wR_factor_ref 0.0762
_reflns_number_gt 1114
_reflns_number_total 1254
_reflns_threshold_expression >2sigma(I)
_cod_data_source_file c5ce02324f1.cif
_cod_data_source_block 1
_cod_depositor_comments
;
The following automatic conversions were performed:

'_symmetry_cell_setting' value 'Monoclinic' changed to 'monoclinic'
according to
/usr/data/users/saulius/crontab/automatic-downloads/rss-feeds/RSC/lib/dictionaries/cif_core.dic
dictionary named 'cif_core.dic' version 2.4.2 from 2011-04-26.

Automatic conversion script
Id: cif_fix_values 4268 2015-11-12 08:31:59Z antanas 

 Adding full bibliography for 7224082--7224085.cif.
;
_cod_original_sg_symbol_H-M P2(1)/c
_cod_database_code 7224082
_database_code_depnum_icsd_archive 'ICSD 430421'

loop_
_symmetry_equiv_pos_as_xyz
'x, y, z'
'-x, y+1/2, -z+1/2'
'-x, -y, -z'
'x, -y-1/2, z-1/2'

loop_
_atom_site_label
_atom_site_type_symbol
_atom_site_fract_x
_atom_site_fract_y
_atom_site_fract_z
_atom_site_U_iso_or_equiv
_atom_site_adp_type
_atom_site_occupancy
_atom_site_symmetry_multiplicity
_atom_site_calc_flag
Na1 Na 0.6613(5) -0.0910(3) 0.3699(3) 0.0227(7) Uani 1 1 d
Na2 Na 0.2406(5) 0.1165(3) -0.0169(3) 0.0182(6) Uani 1 1 d
Sb1 Sb -0.13985(7) 0.16940(4) 0.20482(4) 0.00613(14) Uani 1 1 d
B1 B 0.1832(13) -0.0347(7) 0.3284(7) 0.0086(14) Uani 1 1 d
B2 B 0.3893(12) 0.1662(7) 0.2862(7) 0.0074(14) Uani 1 1 d
B3 B 0.7278(13) 0.2950(7) 0.4252(7) 0.0092(14) Uani 1 1 d
O1 O -0.0405(8) -0.0104(4) 0.2579(4) 0.0117(10) Uani 1 1 d
O2 O 0.2599(8) -0.1575(4) 0.3620(4) 0.0091(9) Uani 1 1 d
O3 O 0.3405(8) 0.0625(4) 0.3741(4) 0.0111(10) Uani 1 1 d
O4 O 0.5443(8) 0.1147(5) 0.2076(4) 0.0115(10) Uani 1 1 d
O5 O 0.4958(7) 0.2766(4) 0.3697(4) 0.0094(9) Uani 1 1 d
O6 O 0.1798(8) 0.2112(4) 0.1946(4) 0.0083(9) Uani 1 1 d
O7 O 0.7932(8) 0.3890(4) 0.5206(4) 0.0087(9) Uani 1 1 d
O8 O 0.9100(7) 0.2320(5) 0.3863(4) 0.0108(9) Uani 1 1 d

loop_
_atom_site_aniso_label
_atom_site_aniso_U_11
_atom_site_aniso_U_22
_atom_site_aniso_U_33
_atom_site_aniso_U_23
_atom_site_aniso_U_13
_atom_site_aniso_U_12
Na1 0.0146(14) 0.0133(15) 0.0422(19) -0.0031(13) 0.0108(13) 0.0006(11)
Na2 0.0207(14) 0.0140(14) 0.0213(15) -0.0002(12) 0.0078(12) -0.0020(12)
Sb1 0.0055(2) 0.0061(2) 0.0068(2) -0.00040(16) 0.00146(15) 0.00035(16)
B1 0.011(3) 0.010(4) 0.007(3) -0.002(3) 0.005(3) 0.000(3)
B2 0.003(3) 0.009(3) 0.010(3) 0.003(3) 0.001(3) 0.001(3)
B3 0.013(4) 0.004(3) 0.011(3) 0.004(3) 0.003(3) 0.000(3)
O1 0.010(2) 0.008(2) 0.016(2) 0.0034(18) 0.0012(19) 0.0002(18)
O2 0.009(2) 0.005(2) 0.012(2) 0.0003(18) 0.0002(18) -0.0008(17)
O3 0.011(2) 0.011(2) 0.010(2) 0.0027(18) -0.0019(18) -0.0026(18)
O4 0.008(2) 0.016(2) 0.011(2) -0.0062(19) 0.0032(18) -0.0044(19)
O5 0.007(2) 0.008(2) 0.013(2) -0.0031(18) 0.0016(18) -0.0003(18)
O6 0.009(2) 0.012(2) 0.0031(19) 0.0023(17) -0.0011(17) -0.0018(18)
O7 0.011(2) 0.006(2) 0.008(2) 0.0016(17) -0.0011(18) -0.0024(18)
O8 0.005(2) 0.018(2) 0.009(2) -0.0025(19) -0.0009(17) -0.0016(18)

loop_
_atom_type_symbol
_atom_type_description
_atom_type_scat_dispersion_real
_atom_type_scat_dispersion_imag
_atom_type_scat_source
B B 0.0013 0.0007 'International Tables Vol C Tables 4.2.6.8 and 6.1.1.4'
O O 0.0106 0.0060 'International Tables Vol C Tables 4.2.6.8 and 6.1.1.4'
Na Na 0.0362 0.0249 'International Tables Vol C Tables 4.2.6.8 and 6.1.1.4'
Sb Sb -0.5866 1.5461 'International Tables Vol C Tables 4.2.6.8 and 6.1.1.4'

loop_
_geom_angle_atom_site_label_1
_geom_angle_atom_site_label_2
_geom_angle_atom_site_label_3
_geom_angle
_geom_angle_site_symmetry_1
_geom_angle_site_symmetry_3
O6 Na1 O2 100.25(18) 2_645 .
O6 Na1 O1 78.24(18) 2_645 1_655
O2 Na1 O1 149.7(2) . 1_655
O6 Na1 O3 153.6(2) 2_645 .
O2 Na1 O3 56.80(16) . .
O1 Na1 O3 114.31(19) 1_655 .
O6 Na1 O3 117.35(18) 2_645 3_656
O2 Na1 O3 81.16(17) . 3_656
O1 Na1 O3 126.83(18) 1_655 3_656
O3 Na1 O3 74.93(17) . 3_656
O6 Na1 O4 123.36(19) 2_645 .
O2 Na1 O4 95.53(17) . .
O1 Na1 O4 62.53(16) 1_655 .
O3 Na1 O4 54.52(15) . .
O3 Na1 O4 118.69(17) 3_656 .
O6 Na1 B1 124.7(2) 2_645 .
O2 Na1 B1 29.42(19) . .
O1 Na1 B1 130.2(2) 1_655 .
O3 Na1 B1 29.54(18) . .
O3 Na1 B1 84.61(19) 3_656 .
O4 Na1 B1 68.63(19) . .
O6 Na1 O5 53.56(15) 2_645 2_645
O2 Na1 O5 73.35(16) . 2_645
O1 Na1 O5 82.13(17) 1_655 2_645
O3 Na1 O5 103.45(17) . 2_645
O3 Na1 O5 149.59(18) 3_656 2_645
O4 Na1 O5 80.69(15) . 2_645
B1 Na1 O5 81.31(19) . 2_645
O6 Na1 B2 28.83(17) 2_645 2_645
O2 Na1 B2 76.42(18) . 2_645
O1 Na1 B2 91.0(2) 1_655 2_645
O3 Na1 B2 124.9(2) . 2_645
O3 Na1 B2 128.0(2) 3_656 2_645
O4 Na1 B2 109.8(2) . 2_645
B1 Na1 B2 96.8(2) . 2_645
O5 Na1 B2 29.56(16) 2_645 2_645
O6 Na1 B2 148.2(2) 2_645 .
O2 Na1 B2 78.88(18) . .
O1 Na1 B2 86.85(19) 1_655 .
O3 Na1 B2 27.70(16) . .
O3 Na1 B2 94.09(18) 3_656 .
O4 Na1 B2 27.71(16) . .
B1 Na1 B2 49.5(2) . .
O5 Na1 B2 96.95(18) 2_645 .
B2 Na1 B2 125.73(11) 2_645 .
O6 Na1 Na2 47.97(12) 2_645 2_645
O2 Na1 Na2 79.91(14) . 2_645
O1 Na1 Na2 117.15(15) 1_655 2_645
O3 Na1 Na2 128.36(16) . 2_645
O3 Na1 Na2 71.57(13) 3_656 2_645
O4 Na1 Na2 168.24(16) . 2_645
B1 Na1 Na2 108.62(18) . 2_645
O5 Na1 Na2 87.61(13) 2_645 2_645
B2 Na1 Na2 58.72(16) 2_645 2_645
B2 Na1 Na2 155.99(17) . 2_645
O6 Na1 Sb1 108.81(15) 2_645 1_655
O2 Na1 Sb1 128.31(15) . 1_655
O1 Na1 Sb1 32.96(11) 1_655 1_655
O3 Na1 Sb1 81.37(13) . 1_655
O3 Na1 Sb1 118.51(13) 3_656 1_655
O4 Na1 Sb1 32.80(10) . 1_655
B1 Na1 Sb1 100.96(18) . 1_655
O5 Na1 Sb1 90.67(12) 2_645 1_655
B2 Na1 Sb1 112.21(17) 2_645 1_655
B2 Na1 Sb1 54.11(14) . 1_655
Na2 Na1 Sb1 149.73(10) 2_645 1_655
O7 Na2 O5 121.0(2) 2_645 4_565
O7 Na2 O8 124.14(19) 2_645 4_465
O5 Na2 O8 90.95(18) 4_565 4_465
O7 Na2 O6 112.03(19) 2_645 .
O5 Na2 O6 119.08(19) 4_565 .
O8 Na2 O6 82.32(17) 4_465 .
O7 Na2 O4 92.58(18) 2_645 .
O5 Na2 O4 94.60(17) 4_565 .
O8 Na2 O4 132.25(19) 4_465 .
O6 Na2 O4 53.87(15) . .
O7 Na2 O7 84.41(17) 2_645 4_465
O5 Na2 O7 144.01(19) 4_565 4_465
O8 Na2 O7 53.10(15) 4_465 4_465
O6 Na2 O7 63.48(14) . 4_465
O4 Na2 O7 110.36(16) . 4_465
O7 Na2 O1 64.64(16) 2_645 3
O5 Na2 O1 84.89(17) 4_565 3
O8 Na2 O1 75.55(16) 4_465 3
O6 Na2 O1 147.71(18) . 3
O4 Na2 O1 152.16(18) . 3
O7 Na2 O1 84.37(15) 4_465 3
O7 Na2 B3 102.8(2) 2_645 4_465
O5 Na2 B3 117.1(2) 4_565 4_465
O8 Na2 B3 26.57(18) 4_465 4_465
O6 Na2 B3 74.58(18) . 4_465
O4 Na2 B3 128.2(2) . 4_465
O7 Na2 B3 27.00(17) 4_465 4_465
O1 Na2 B3 75.14(18) 3 4_465
O7 Na2 B2 100.6(2) 2_645 .
O5 Na2 B2 111.58(19) 4_565 .
O8 Na2 B2 108.59(19) 4_465 .
O6 Na2 B2 26.93(16) . .
O4 Na2 B2 27.32(16) . .
O7 Na2 B2 85.05(17) 4_465 .
O1 Na2 B2 162.58(19) 3 .
B3 Na2 B2 100.8(2) 4_465 .
O7 Na2 B3 111.1(2) 2_645 4_565
O5 Na2 B3 23.22(17) 4_565 4_565
O8 Na2 B3 112.38(19) 4_465 4_565
O6 Na2 B3 111.38(18) . 4_565
O4 Na2 B3 73.67(18) . 4_565
O7 Na2 B3 164.1(2) 4_465 4_565
O1 Na2 B3 98.77(18) 3 4_565
B3 Na2 B3 138.9(3) 4_465 4_565
B2 Na2 B3 95.2(2) . 4_565
O7 Na2 Na1 154.64(17) 2_645 2_655
O5 Na2 Na1 75.53(14) 4_565 2_655
O8 Na2 Na1 70.25(13) 4_465 2_655
O6 Na2 Na1 45.17(12) . 2_655
O4 Na2 Na1 65.50(13) . 2_655
O7 Na2 Na1 91.30(13) 4_465 2_655
O1 Na2 Na1 139.91(15) 3 2_655
B3 Na2 Na1 83.12(16) 4_465 2_655
B2 Na2 Na1 54.11(15) . 2_655
B3 Na2 Na1 76.20(15) 4_565 2_655
O7 Na2 Sb1 32.03(11) 2_645 3
O5 Na2 Sb1 98.97(14) 4_565 3
O8 Na2 Sb1 106.32(14) 4_465 3
O6 Na2 Sb1 141.09(14) . 3
O4 Na2 Sb1 119.43(14) . 3
O7 Na2 Sb1 91.03(12) 4_465 3
O1 Na2 Sb1 34.21(10) 3 3
B3 Na2 Sb1 96.17(15) 4_465 3
B2 Na2 Sb1 132.45(16) . 3
B3 Na2 Sb1 100.34(15) 4_565 3
Na1 Na2 Sb1 173.25(11) 2_655 3
O4 Sb1 O6 175.31(19) 1_455 .
O4 Sb1 O8 90.96(18) 1_455 1_455
O6 Sb1 O8 92.53(18) . 1_455
O4 Sb1 O7 86.84(18) 1_455 4_465
O6 Sb1 O7 89.80(18) . 4_465
O8 Sb1 O7 176.91(18) 1_455 4_465
O4 Sb1 O1 86.55(19) 1_455 .
O6 Sb1 O1 90.08(19) . .
O8 Sb1 O1 93.86(19) 1_455 .
O7 Sb1 O1 88.18(18) 4_465 .
O4 Sb1 O2 90.49(19) 1_455 2
O6 Sb1 O2 92.63(18) . 2
O8 Sb1 O2 90.43(19) 1_455 2
O7 Sb1 O2 87.42(18) 4_465 2
O1 Sb1 O2 174.82(18) . 2
O4 Sb1 Na2 73.90(14) 1_455 3
O6 Sb1 Na2 101.43(14) . 3
O8 Sb1 Na2 141.74(15) 1_455 3
O7 Sb1 Na2 39.37(13) 4_465 3
O1 Sb1 Na2 51.22(14) . 3
O2 Sb1 Na2 123.81(13) 2 3
O4 Sb1 Na1 49.55(15) 1_455 1_455
O6 Sb1 Na1 128.43(14) . 1_455
O8 Sb1 Na1 76.82(15) 1_455 1_455
O7 Sb1 Na1 103.29(14) 4_465 1_455
O1 Sb1 Na1 42.03(14) . 1_455
O2 Sb1 Na1 136.87(14) 2 1_455
Na2 Sb1 Na1 66.54(7) 3 1_455
O4 Sb1 Na2 133.85(14) 1_455 .
O6 Sb1 Na2 42.17(13) . .
O8 Sb1 Na2 134.08(13) 1_455 .
O7 Sb1 Na2 48.53(13) 4_465 .
O1 Sb1 Na2 81.68(14) . .
O2 Sb1 Na2 97.40(14) 2 .
Na2 Sb1 Na2 63.99(8) 3 .
Na1 Sb1 Na2 121.15(7) 1_455 .
O2 B1 O1 121.7(6) . .
O2 B1 O3 115.9(6) . .
O1 B1 O3 122.3(6) . .
O2 B1 Na1 60.5(3) . .
O1 B1 Na1 157.1(5) . .
O3 B1 Na1 62.1(3) . .
O6 B2 O4 106.4(5) . .
O6 B2 O3 113.2(5) . .
O4 B2 O3 108.4(5) . .
O6 B2 O5 108.7(5) . .
O4 B2 O5 112.6(5) . .
O3 B2 O5 107.7(5) . .
O6 B2 Na1 53.1(3) . 2_655
O4 B2 Na1 89.8(4) . 2_655
O3 B2 Na1 160.6(4) . 2_655
O5 B2 Na1 69.6(3) . 2_655
O6 B2 Na1 139.4(4) . .
O4 B2 Na1 60.3(3) . .
O3 B2 Na1 50.5(3) . .
O5 B2 Na1 111.8(4) . .
Na1 B2 Na1 148.9(2) 2_655 .
O6 B2 Na2 51.9(3) . .
O4 B2 Na2 55.5(3) . .
O3 B2 Na2 117.5(4) . .
O5 B2 Na2 134.8(4) . .
Na1 B2 Na2 67.17(17) 2_655 .
Na1 B2 Na2 98.7(2) . .
O5 B3 O8 124.3(6) . .
O5 B3 O7 119.6(6) . .
O8 B3 O7 116.0(6) . .
O5 B3 Na2 164.1(5) . 4_666
O8 B3 Na2 54.4(3) . 4_666
O7 B3 Na2 63.1(3) . 4_666
O5 B3 Na2 43.5(3) . 4_566
O8 B3 Na2 166.6(5) . 4_566
O7 B3 Na2 76.8(4) . 4_566
Na2 B3 Na2 138.9(3) 4_666 4_566
B1 O1 Sb1 120.2(4) . .
B1 O1 Na1 111.8(4) . 1_455
Sb1 O1 Na1 105.0(2) . 1_455
B1 O1 Na2 125.2(4) . 3
Sb1 O1 Na2 94.56(17) . 3
Na1 O1 Na2 95.93(17) 1_455 3
B1 O2 Sb1 132.6(4) . 2_545
B1 O2 Na1 90.1(4) . .
Sb1 O2 Na1 121.9(2) 2_545 .
B1 O3 B2 121.3(5) . .
B1 O3 Na1 88.3(4) . .
B2 O3 Na1 101.8(4) . .
B1 O3 Na1 106.0(4) . 3_656
B2 O3 Na1 125.6(4) . 3_656
Na1 O3 Na1 105.07(17) . 3_656
B2 O4 Sb1 128.0(4) . 1_655
B2 O4 Na2 97.2(3) . .
Sb1 O4 Na2 116.1(2) 1_655 .
B2 O4 Na1 92.0(4) . .
Sb1 O4 Na1 97.65(19) 1_655 .
Na2 O4 Na1 126.53(19) . .
B3 O5 B2 127.1(5) . .
B3 O5 Na2 113.2(4) . 4_566
B2 O5 Na2 115.3(4) . 4_566
B3 O5 Na1 113.9(4) . 2_655
B2 O5 Na1 80.8(3) . 2_655
Na2 O5 Na1 95.96(17) 4_566 2_655
B2 O6 Sb1 124.7(4) . .
B2 O6 Na1 98.0(4) . 2_655
Sb1 O6 Na1 129.8(2) . 2_655
B2 O6 Na2 101.1(4) . .
Sb1 O6 Na2 106.72(19) . .
Na1 O6 Na2 86.86(17) 2_655 .
B3 O7 Sb1 116.9(4) . 4_666
B3 O7 Na2 132.8(4) . 2_655
Sb1 O7 Na2 108.6(2) 4_666 2_655
B3 O7 Na2 89.9(4) . 4_666
Sb1 O7 Na2 98.54(17) 4_666 4_666
Na2 O7 Na2 95.58(17) 2_655 4_666
B3 O8 Sb1 118.9(4) . 1_655
B3 O8 Na2 99.0(4) . 4_666
Sb1 O8 Na2 121.9(2) 1_655 4_666

loop_
_geom_bond_atom_site_label_1
_geom_bond_atom_site_label_2
_geom_bond_distance
_geom_bond_site_symmetry_2
Na1 O6 2.406(5) 2_645
Na1 O2 2.422(5) .
Na1 O1 2.451(5) 1_655
Na1 O3 2.462(5) .
Na1 O3 2.701(6) 3_656
Na1 O4 2.714(6) .
Na1 B1 2.784(8) .
Na1 O5 2.827(6) 2_645
Na1 B2 2.977(8) 2_645
Na1 B2 3.122(8) .
Na1 Na2 3.387(4) 2_645
Na1 Sb1 3.535(3) 1_655
Na2 O7 2.363(5) 2_645
Na2 O5 2.375(5) 4_565
Na2 O8 2.515(5) 4_465
Na2 O6 2.520(5) .
Na2 O4 2.608(5) .
Na2 O7 2.723(5) 4_465
Na2 O1 2.761(5) 3
Na2 B3 3.054(8) 4_465
Na2 B2 3.140(8) .
Na2 B3 3.169(8) 4_565
Na2 Na1 3.387(4) 2_655
Na2 Sb1 3.531(3) 3
Sb1 O4 1.932(4) 1_455
Sb1 O6 1.939(4) .
Sb1 O8 1.967(4) 1_455
Sb1 O7 1.976(4) 4_465
Sb1 O1 1.992(5) .
Sb1 O2 1.993(4) 2
Sb1 Na2 3.531(3) 3
Sb1 Na1 3.535(3) 1_455
B1 O2 1.368(9) .
B1 O1 1.370(9) .
B1 O3 1.373(8) .
B2 O6 1.450(8) .
B2 O4 1.453(8) .
B2 O3 1.483(8) .
B2 O5 1.488(8) .
B2 Na1 2.977(8) 2_655
B3 O5 1.360(8) .
B3 O8 1.383(9) .
B3 O7 1.386(8) .
B3 Na2 3.054(8) 4_666
B3 Na2 3.169(8) 4_566
O1 Na1 2.451(5) 1_455
O1 Na2 2.761(5) 3
O2 Sb1 1.993(4) 2_545
O3 Na1 2.701(6) 3_656
O4 Sb1 1.933(4) 1_655
O5 Na2 2.375(5) 4_566
O5 Na1 2.827(6) 2_655
O6 Na1 2.406(5) 2_655
O7 Sb1 1.976(4) 4_666
O7 Na2 2.363(5) 2_655
O7 Na2 2.723(5) 4_666
O8 Sb1 1.968(4) 1_655
O8 Na2 2.515(5) 4_666
